data_9000124
loop_
_publ_author_name
'Baur, W. H.'

_publ_section_title
;
 On the cation and water positions in faujasite
;
_journal_name_full 'American Mineralogist'
_journal_page_first 697
_journal_page_last 704
_journal_volume 49
_journal_year 1964
_chemical_formula_sum 'Al1.8 Ca0.075 H1.333 Na0.15 O13.333 Si4.2'
_chemical_name_mineral Faujasite-Na
_space_group_IT_number 227
_symmetry_space_group_name_Hall '-F 4vw 2vw 3'
_symmetry_space_group_name_H-M 'F d -3 m :2'
_cell_angle_alpha 90
_cell_angle_beta 90
_cell_angle_gamma 90
_cell_length_a 24.74
_cell_length_b 24.74
_cell_length_c 24.74
_cell_formula_units_Z 32
_cell_volume 15142.552
_database_code_amcsd 0000128
_exptl_crystal_density_diffrn 1.360
_cod_original_cell_volume 15142.551
_cod_original_sg_symbol_H-M 'F d 3 m'
_cod_original_formula_sum '(Si4.2 Al1.8) Na.15 Ca.075 O13.333 H1.333'
_cod_database_code 9000124

loop_
_space_group_symop_operation_xyz
x,y,z
x,1/2+y,1/2+z
1/2+x,y,1/2+z
1/2+x,1/2+y,z
3/4+z,1/2-x,1/4+y
3/4+z,-x,3/4+y
1/4+z,1/2-x,3/4+y
1/4+z,-x,1/4+y
3/4-y,1/2+z,1/4-x
3/4-y,+z,3/4-x
1/4-y,1/2+z,3/4-x
1/4-y,+z,1/4-x
3/4+x,1/2-y,1/4+z
3/4+x,-y,3/4+z
1/4+x,1/2-y,3/4+z
1/4+x,-y,1/4+z
3/4-z,1/2+x,1/4-y
3/4-z,+x,3/4-y
1/4-z,1/2+x,3/4-y
1/4-z,+x,1/4-y
3/4+y,1/2-z,1/4+x
3/4+y,-z,3/4+x
1/4+y,1/2-z,3/4+x
1/4+y,-z,1/4+x
3/4-x,1/2+y,1/4-z
3/4-x,+y,3/4-z
1/4-x,1/2+y,3/4-z
1/4-x,+y,1/4-z
1/2+x,3/4-z,1/4-y
1/2+x,1/4-z,3/4-y
+x,3/4-z,3/4-y
+x,1/4-z,1/4-y
1/2-z,3/4+y,1/4+x
1/2-z,1/4+y,3/4+x
-z,3/4+y,3/4+x
-z,1/4+y,1/4+x
1/2+y,3/4-x,1/4-z
1/2+y,1/4-x,3/4-z
+y,3/4-x,3/4-z
+y,1/4-x,1/4-z
1/2-x,3/4+z,1/4+y
1/2-x,1/4+z,3/4+y
-x,3/4+z,3/4+y
-x,1/4+z,1/4+y
1/2+z,3/4-y,1/4-x
1/2+z,1/4-y,3/4-x
+z,3/4-y,3/4-x
+z,1/4-y,1/4-x
1/2-y,3/4+x,1/4+z
1/2-y,1/4+x,3/4+z
-y,3/4+x,3/4+z
-y,1/4+x,1/4+z
x,1/2+z,1/2+y
x,+z,+y
1/2+x,1/2+z,+y
1/2+x,+z,1/2+y
-z,1/2-y,1/2-x
-z,-y,-x
1/2-z,1/2-y,-x
1/2-z,-y,1/2-x
y,1/2+x,1/2+z
y,+x,+z
1/2+y,1/2+x,+z
1/2+y,+x,1/2+z
-x,1/2-z,1/2-y
-x,-z,-y
1/2-x,1/2-z,-y
1/2-x,-z,1/2-y
z,1/2+y,1/2+x
z,+y,+x
1/2+z,1/2+y,+x
1/2+z,+y,1/2+x
-y,1/2-x,1/2-z
-y,-x,-z
1/2-y,1/2-x,-z
1/2-y,-x,1/2-z
3/4+z,1/4+x,1/2-y
3/4+z,3/4+x,-y
1/4+z,1/4+x,-y
1/4+z,3/4+x,1/2-y
3/4-y,1/4-z,1/2+x
3/4-y,3/4-z,+x
1/4-y,1/4-z,+x
1/4-y,3/4-z,1/2+x
3/4+x,1/4+y,1/2-z
3/4+x,3/4+y,-z
1/4+x,1/4+y,-z
1/4+x,3/4+y,1/2-z
3/4-z,1/4-x,1/2+y
3/4-z,3/4-x,+y
1/4-z,1/4-x,+y
1/4-z,3/4-x,1/2+y
3/4+y,1/4+z,1/2-x
3/4+y,3/4+z,-x
1/4+y,1/4+z,-x
1/4+y,3/4+z,1/2-x
3/4-x,1/4-y,1/2+z
3/4-x,3/4-y,+z
1/4-x,1/4-y,+z
1/4-x,3/4-y,1/2+z
-z,3/4+x,3/4+y
-z,1/4+x,1/4+y
1/2-z,3/4+x,1/4+y
1/2-z,1/4+x,3/4+y
y,3/4-z,3/4-x
y,1/4-z,1/4-x
1/2+y,3/4-z,1/4-x
1/2+y,1/4-z,3/4-x
-x,3/4+y,3/4+z
-x,1/4+y,1/4+z
1/2-x,3/4+y,1/4+z
1/2-x,1/4+y,3/4+z
z,3/4-x,3/4-y
z,1/4-x,1/4-y
1/2+z,3/4-x,1/4-y
1/2+z,1/4-x,3/4-y
-y,3/4+z,3/4+x
-y,1/4+z,1/4+x
1/2-y,3/4+z,1/4+x
1/2-y,1/4+z,3/4+x
x,3/4-y,3/4-z
x,1/4-y,1/4-z
1/2+x,3/4-y,1/4-z
1/2+x,1/4-y,3/4-z
1/4-x,1/2+z,3/4-y
1/4-x,+z,1/4-y
3/4-x,1/2+z,1/4-y
3/4-x,+z,3/4-y
1/4+z,1/2-y,3/4+x
1/4+z,-y,1/4+x
3/4+z,1/2-y,1/4+x
3/4+z,-y,3/4+x
1/4-y,1/2+x,3/4-z
1/4-y,+x,1/4-z
3/4-y,1/2+x,1/4-z
3/4-y,+x,3/4-z
1/4+x,1/2-z,3/4+y
1/4+x,-z,1/4+y
3/4+x,1/2-z,1/4+y
3/4+x,-z,3/4+y
1/4-z,1/2+y,3/4-x
1/4-z,+y,1/4-x
3/4-z,1/2+y,1/4-x
3/4-z,+y,3/4-x
1/4+y,1/2-x,3/4+z
1/4+y,-x,1/4+z
3/4+y,1/2-x,1/4+z
3/4+y,-x,3/4+z
3/4-x,3/4-z,y
3/4-x,1/4-z,1/2+y
1/4-x,3/4-z,1/2+y
1/4-x,1/4-z,y
3/4+z,3/4+y,-x
3/4+z,1/4+y,1/2-x
1/4+z,3/4+y,1/2-x
1/4+z,1/4+y,-x
3/4-y,3/4-x,z
3/4-y,1/4-x,1/2+z
1/4-y,3/4-x,1/2+z
1/4-y,1/4-x,z
3/4+x,3/4+z,-y
3/4+x,1/4+z,1/2-y
1/4+x,3/4+z,1/2-y
1/4+x,1/4+z,-y
3/4-z,3/4-y,x
3/4-z,1/4-y,1/2+x
1/4-z,3/4-y,1/2+x
1/4-z,1/4-y,x
3/4+y,3/4+x,-z
3/4+y,1/4+x,1/2-z
1/4+y,3/4+x,1/2-z
1/4+y,1/4+x,-z
-z,-x,-y
-z,1/2-x,1/2-y
1/2-z,-x,1/2-y
1/2-z,1/2-x,-y
y,z,x
y,1/2+z,1/2+x
1/2+y,z,1/2+x
1/2+y,1/2+z,x
-x,-y,-z
-x,1/2-y,1/2-z
1/2-x,-y,1/2-z
1/2-x,1/2-y,-z
z,x,y
z,1/2+x,1/2+y
1/2+z,x,1/2+y
1/2+z,1/2+x,y
-y,-z,-x
-y,1/2-z,1/2-x
1/2-y,-z,1/2-x
1/2-y,1/2-z,-x

loop_
_atom_site_label
_atom_site_fract_x
_atom_site_fract_y
_atom_site_fract_z
_atom_site_occupancy
_atom_site_U_iso_or_equiv
Si 0.12544 0.94655 0.03626 0.70000 0.01520
Al 0.12544 0.94655 0.03626 0.30000 0.01520
Na 0.06990 0.06990 0.06990 0.15000 0.03293
Ca 0.06990 0.06990 0.06990 0.07500 0.03293
O1 0.17420 0.17420 0.96800 1.00000 0.03546
O2 0.17730 0.17730 0.32320 1.00000 0.03166
O3 0.25270 0.25270 0.14350 1.00000 0.03166
O4 0.10530 0.89470 0.00000 1.00000 0.03546
O-H5 0.16730 0.16730 0.16730 1.00000 0.04053
O-H6 0.27200 0.27200 0.27200 0.33300 0.04939

loop_
_cod_related_entry_id
_cod_related_entry_database
_cod_related_entry_code
1 AMCSD 0000128
